data_2218113
loop_
_publ_author_name
'Rizal, Mohd. Razali'
'Azizul, Isha'
'Ng, Seik Weng'

_publ_section_title
;
 4-Hydroxy-3-nitrobenzaldehyde
;
_journal_coeditor_code FL2191
_journal_issue 5
_journal_name_full 'Acta Crystallographica Section E'
_journal_page_first o915
_journal_paper_doi 10.1107/S1600536808011148
_journal_volume 64
_journal_year 2008
_chemical_formula_moiety 'C7 H5 N O4'
_chemical_formula_sum 'C7 H5 N O4'
_chemical_formula_weight 167.12
_chemical_name_systematic
;
 4-Hydroxy-3-nitrobenzaldehyde
;
_space_group_IT_number 2
_symmetry_cell_setting triclinic
_symmetry_space_group_name_Hall '-P 1'
_symmetry_space_group_name_H-M 'P -1'
_atom_sites_solution_hydrogens geom
_atom_sites_solution_primary direct
_atom_sites_solution_secondary difmap
_audit_creation_method SHELXL-97
_cell_angle_alpha 71.975(2)
_cell_angle_beta 70.820(2)
_cell_angle_gamma 67.323(2)
_cell_formula_units_Z 4
_cell_length_a 8.0420(10)
_cell_length_b 8.0360(10)
_cell_length_c 12.242(2)
_cell_measurement_reflns_used 1123
_cell_measurement_temperature 100(2)
_cell_measurement_theta_max 28.8
_cell_measurement_theta_min 3.0
_cell_volume 674.13(16)
_computing_cell_refinement 'SAINT (Bruker, 2007)'
_computing_data_collection 'APEX2 (Bruker, 2007)'
_computing_data_reduction 'SAINT (Bruker, 2007)'
_computing_molecular_graphics 'X-Seed (Barbour, 2001)'
_computing_publication_material 'publCIF (Westrip, 2008)'
_computing_structure_refinement 'SHELXL-97 (Sheldrick, 2008)'
_computing_structure_solution 'SHELXS-97 (Sheldrick, 2008)'
_diffrn_ambient_temperature 100(2)
_diffrn_measured_fraction_theta_full 0.988
_diffrn_measured_fraction_theta_max 0.988
_diffrn_measurement_device_type 'Bruker SMART APEXII diffractometer'
_diffrn_measurement_method '\f and \w scans'
_diffrn_radiation_monochromator graphite
_diffrn_radiation_source 'fine-focus sealed tube'
_diffrn_radiation_type MoK\a
_diffrn_radiation_wavelength 0.71073
_diffrn_reflns_av_R_equivalents 0.0163
_diffrn_reflns_av_sigmaI/netI 0.0467
_diffrn_reflns_limit_h_max 10
_diffrn_reflns_limit_h_min -10
_diffrn_reflns_limit_k_max 9
_diffrn_reflns_limit_k_min -10
_diffrn_reflns_limit_l_max 15
_diffrn_reflns_limit_l_min -15
_diffrn_reflns_number 4245
_diffrn_reflns_theta_full 27.50
_diffrn_reflns_theta_max 27.50
_diffrn_reflns_theta_min 1.80
_diffrn_standards_decay_% 0
_diffrn_standards_interval_count 0
_diffrn_standards_interval_time 0
_diffrn_standards_number 0
_exptl_absorpt_coefficient_mu 0.138
_exptl_absorpt_correction_type none
_exptl_crystal_colour Yellow
_exptl_crystal_density_diffrn 1.647
_exptl_crystal_density_method 'not measured'
_exptl_crystal_description Prism
_exptl_crystal_F_000 344
_exptl_crystal_size_max 0.40
_exptl_crystal_size_mid 0.05
_exptl_crystal_size_min 0.05
_refine_diff_density_max 0.308
_refine_diff_density_min -0.322
_refine_ls_extinction_method none
_refine_ls_goodness_of_fit_ref 0.988
_refine_ls_hydrogen_treatment mixed
_refine_ls_matrix_type full
_refine_ls_number_parameters 225
_refine_ls_number_reflns 3068
_refine_ls_number_restraints 2
_refine_ls_restrained_S_all 0.988
_refine_ls_R_factor_all 0.0727
_refine_ls_R_factor_gt 0.0452
_refine_ls_shift/su_max 0.001
_refine_ls_shift/su_mean <0.001
_refine_ls_structure_factor_coef Fsqd
_refine_ls_weighting_details 'calc w=1/[\s^2^(Fo^2^)+(0.0598P)^2^+0.2315P] where P=(Fo^2^+2Fc^2^)/3'
_refine_ls_weighting_scheme calc
_refine_ls_wR_factor_gt 0.1039
_refine_ls_wR_factor_ref 0.1209
_reflns_number_gt 2134
_reflns_number_total 3068
_reflns_threshold_expression I>2\s(I)
_cod_data_source_file fl2191.cif
_cod_data_source_block I
_cod_depositor_comments
;
The following automatic conversions were performed:
'_symmetry_cell_setting' value 'Triclinic' changed to 'triclinic'
according to '/home/saulius/struct/CIF-dictionaries/cif_core.dic'
dictionary named 'cif_core.dic' version 2.4.1 from 2010-06-29.

Automatic conversion script
Id: cif_fix_enum 1527 2010-12-29 10:47:43Z saulius 

The following automatic conversions were performed:

'_symmetry_cell_setting' value 'Triclinic' changed to 'triclinic'
according to /home/saulius/struct/CIF-dictionaries/cif_core.dic
dictionary named 'cif_core.dic' version 2.4.1 from 2010-06-29.

Automatic conversion script
Id: cif_fix_values 1715 2011-07-08 13:25:40Z adriana 
;
_cod_original_cell_volume 674.1(2)
_cod_database_code 2218113
_cod_database_fobs_code 2218113

loop_
_symmetry_equiv_pos_as_xyz
'x, y, z'
'-x, -y, -z'

loop_
_atom_site_type_symbol
_atom_site_label
_atom_site_fract_x
_atom_site_fract_y
_atom_site_fract_z
_atom_site_U_iso_or_equiv
_atom_site_adp_type
_atom_site_calc_flag
_atom_site_refinement_flags
_atom_site_occupancy
O O1 0.4321(2) 0.8384(2) 0.87860(10) 0.0221(3) Uani d . 1
O O2 0.9772(2) 0.2412(2) 1.17040(10) 0.0225(4) Uani d . 1
O O3 1.1859(2) 0.0816(2) 1.04490(10) 0.0224(4) Uani d . 1
O O4 1.1227(2) 0.1121(2) 0.84020(10) 0.0204(3) Uani d D 1
O O5 1.0630(2) 0.6755(2) 0.49710(10) 0.0220(3) Uani d . 1
O O6 0.4719(2) 1.2568(2) 0.78060(10) 0.0277(4) Uani d . 1
O O7 0.2851(2) 1.4257(2) 0.66640(10) 0.0231(4) Uani d . 1
O O8 0.3813(2) 1.4045(2) 0.44240(10) 0.0199(3) Uani d D 1
N N1 1.0379(2) 0.2049(2) 1.0719(2) 0.0173(4) Uani d . 1
N N2 0.4272(2) 1.2985(2) 0.6866(2) 0.0189(4) Uani d . 1
C C1 0.5276(3) 0.7418(3) 0.9488(2) 0.0175(4) Uani d . 1
C C2 0.6821(3) 0.5734(3) 0.9247(2) 0.0157(4) Uani d . 1
C C3 0.7856(3) 0.4675(3) 1.0075(2) 0.0160(4) Uani d . 1
C C4 0.9342(3) 0.3115(3) 0.9816(2) 0.0153(4) Uani d . 1
C C5 0.9815(3) 0.2577(3) 0.8741(2) 0.0162(4) Uani d . 1
C C6 0.8705(3) 0.3642(3) 0.7931(2) 0.0193(4) Uani d . 1
C C7 0.7247(3) 0.5181(3) 0.8181(2) 0.0185(4) Uani d . 1
C C8 0.9568(3) 0.7675(3) 0.5691(2) 0.0181(4) Uani d . 1
C C9 0.8044(3) 0.9364(3) 0.5399(2) 0.0157(4) Uani d . 1
C C10 0.6886(3) 1.0378(3) 0.6244(2) 0.0157(4) Uani d . 1
C C11 0.5444(3) 1.1966(3) 0.5950(2) 0.0157(4) Uani d . 1
C C12 0.5144(3) 1.2565(3) 0.4804(2) 0.0155(4) Uani d . 1
C C13 0.6380(3) 1.1535(3) 0.3950(2) 0.0174(4) Uani d . 1
C C14 0.7784(3) 0.9973(3) 0.4242(2) 0.0173(4) Uani d . 1
H H4o 1.185(4) 0.068(4) 0.892(2) 0.060(10) Uiso d D 1
H H8o 0.308(3) 1.452(4) 0.499(2) 0.050(10) Uiso d D 1
H H1 0.5013 0.7765 1.0216 0.021 Uiso calc R 1
H H3 0.7557 0.5010 1.0812 0.019 Uiso calc R 1
H H6 0.8969 0.3290 0.7203 0.023 Uiso calc R 1
H H7 0.6514 0.5884 0.7623 0.022 Uiso calc R 1
H H8 0.9724 0.7290 0.6477 0.022 Uiso calc R 1
H H10 0.7070 0.9998 0.7023 0.019 Uiso calc R 1
H H13 0.6238 1.1931 0.3161 0.021 Uiso calc R 1
H H14 0.8593 0.9290 0.3655 0.021 Uiso calc R 1

loop_
_atom_site_aniso_label
_atom_site_aniso_U_11
_atom_site_aniso_U_22
_atom_site_aniso_U_33
_atom_site_aniso_U_12
_atom_site_aniso_U_13
_atom_site_aniso_U_23
O1 0.0187(8) 0.0176(8) 0.0236(8) 0.0041(6) -0.0081(6) -0.0052(6)
O2 0.0246(8) 0.0218(8) 0.0174(7) -0.0016(7) -0.0057(6) -0.0057(6)
O3 0.0171(8) 0.0177(8) 0.0261(8) 0.0048(6) -0.0082(6) -0.0059(6)
O4 0.0169(8) 0.0172(8) 0.0234(8) 0.0048(6) -0.0073(6) -0.0096(6)
O5 0.0191(8) 0.0171(8) 0.0251(8) 0.0038(6) -0.0071(6) -0.0083(6)
O6 0.0294(9) 0.0283(9) 0.0199(8) 0.0037(7) -0.0080(7) -0.0121(7)
O7 0.0175(8) 0.0186(8) 0.0241(8) 0.0047(6) -0.0035(6) -0.0075(6)
O8 0.0155(8) 0.0171(7) 0.0197(8) 0.0049(6) -0.0051(6) -0.0060(6)
N1 0.0170(9) 0.0152(9) 0.0187(9) -0.0028(7) -0.0058(7) -0.0035(7)
N2 0.0171(9) 0.0166(9) 0.0189(9) -0.0004(7) -0.0029(7) -0.0063(7)
C1 0.0149(10) 0.0145(10) 0.0201(10) -0.0005(8) -0.0023(8) -0.0065(8)
C2 0.0104(9) 0.0135(10) 0.0198(10) -0.0007(8) -0.0025(8) -0.0040(8)
C3 0.0149(10) 0.0149(10) 0.0163(10) -0.0025(8) -0.0033(8) -0.0038(8)
C4 0.0134(10) 0.0138(10) 0.0167(10) -0.0026(8) -0.0055(8) -0.0006(8)
C5 0.0117(10) 0.0142(10) 0.0204(10) -0.0006(8) -0.0038(8) -0.0048(8)
C6 0.0177(11) 0.0187(11) 0.0197(10) 0.0010(8) -0.0060(9) -0.0085(8)
C7 0.0149(10) 0.0175(10) 0.0202(10) -0.0001(8) -0.0070(8) -0.0034(8)
C8 0.0167(10) 0.0153(10) 0.0199(10) -0.0018(8) -0.0057(8) -0.0034(8)
C9 0.0145(10) 0.0119(10) 0.0195(10) -0.0020(8) -0.0054(8) -0.0031(8)
C10 0.0154(10) 0.0147(10) 0.0155(10) -0.0034(8) -0.0047(8) -0.0017(8)
C11 0.0132(10) 0.0135(10) 0.0182(10) -0.0018(8) -0.0021(8) -0.0053(8)
C12 0.0123(10) 0.0121(9) 0.0196(10) -0.0013(8) -0.0040(8) -0.0032(8)
C13 0.0153(10) 0.0170(10) 0.0171(10) 0.0000(8) -0.0057(8) -0.0043(8)
C14 0.0150(10) 0.0152(10) 0.0189(10) 0.0006(8) -0.0033(8) -0.0075(8)

loop_
_atom_type_symbol
_atom_type_description
_atom_type_scat_dispersion_real
_atom_type_scat_dispersion_imag
_atom_type_scat_source
C C 0.0033 0.0016 'International Tables Vol C Tables 4.2.6.8 and 6.1.1.4'
H H 0.0000 0.0000 'International Tables Vol C Tables 4.2.6.8 and 6.1.1.4'
N N 0.0061 0.0033 'International Tables Vol C Tables 4.2.6.8 and 6.1.1.4'
O O 0.0106 0.0060 'International Tables Vol C Tables 4.2.6.8 and 6.1.1.4'

loop_
_geom_angle_atom_site_label_1
_geom_angle_atom_site_label_2
_geom_angle_atom_site_label_3
_geom_angle
O2 N1 O3 122.8(2)
O2 N1 C4 119.0(2)
O3 N1 C4 118.1(2)
O6 N2 O7 122.6(2)
O6 N2 C11 119.1(2)
O7 N2 C11 118.3(2)
O1 C1 C2 122.4(2)
C3 C2 C7 119.4(2)
C3 C2 C1 120.4(2)
C7 C2 C1 120.3(2)
C2 C3 C4 119.4(2)
C3 C4 C5 121.8(2)
C3 C4 N1 117.1(2)
C5 C4 N1 121.1(2)
O4 C5 C4 126.4(2)
O4 C5 C6 115.9(2)
C4 C5 C6 117.7(2)
C7 C6 C5 120.6(2)
C6 C7 C2 121.1(2)
O5 C8 C9 122.9(2)
C10 C9 C14 119.4(2)
C10 C9 C8 120.8(2)
C14 C9 C8 119.8(2)
C9 C10 C11 119.8(2)
C10 C11 C12 121.3(2)
C10 C11 N2 117.7(2)
C12 C11 N2 121.0(2)
O8 C12 C11 126.7(2)
O8 C12 C13 115.7(2)
C11 C12 C13 117.7(2)
C14 C13 C12 120.9(2)
C13 C14 C9 120.9(2)
C5 O4 H4o 106(2)
C12 O8 H8o 110(2)
O1 C1 H1 118.8
C2 C1 H1 118.8
C2 C3 H3 120.3
C4 C3 H3 120.3
C7 C6 H6 119.7
C5 C6 H6 119.7
C6 C7 H7 119.5
C2 C7 H7 119.5
O5 C8 H8 118.5
C9 C8 H8 118.5
C9 C10 H10 120.1
C11 C10 H10 120.1
C14 C13 H13 119.5
C12 C13 H13 119.5
C13 C14 H14 119.6
C9 C14 H14 119.6

loop_
_geom_bond_atom_site_label_1
_geom_bond_atom_site_label_2
_geom_bond_distance
O1 C1 1.222(2)
O2 N1 1.223(2)
O3 N1 1.242(2)
O4 C5 1.341(2)
O5 C8 1.214(3)
O6 N2 1.226(2)
O7 N2 1.241(2)
O8 C12 1.335(2)
N1 C4 1.457(3)
N2 C11 1.447(3)
C1 C2 1.473(3)
C2 C3 1.385(3)
C2 C7 1.403(3)
C3 C4 1.394(3)
C4 C5 1.399(3)
C5 C6 1.408(3)
C6 C7 1.370(3)
C8 C9 1.475(3)
C9 C10 1.380(3)
C9 C14 1.406(3)
C10 C11 1.397(3)
C11 C12 1.405(3)
C12 C13 1.408(3)
C13 C14 1.368(3)
O4 H4o 0.840(10)
O8 H8o 0.840(10)
C1 H1 0.9500
C3 H3 0.9500
C6 H6 0.9500
C7 H7 0.9500
C8 H8 0.9500
C10 H10 0.9500
C13 H13 0.9500
C14 H14 0.9500

loop_
_geom_hbond_atom_site_label_D
_geom_hbond_atom_site_label_H
_geom_hbond_atom_site_label_A
_geom_hbond_site_symmetry_A
_geom_hbond_distance_DH
_geom_hbond_distance_HA
_geom_hbond_distance_DA
_geom_hbond_angle_DHA
_geom_hbond_publ_flag
O4 H4o O1 1_645 0.840(10) 2.13(3) 2.676(2) 122(3) y
O4 H4o O3 . 0.840(10) 1.91(2) 2.638(2) 144(3) y
O8 H8o O5 1_465 0.840(10) 2.10(3) 2.687(2) 128(3) y
O8 H8o O7 . 0.840(10) 1.94(2) 2.635(2) 139(3) y

loop_
_geom_torsion_atom_site_label_1
_geom_torsion_atom_site_label_2
_geom_torsion_atom_site_label_3
_geom_torsion_atom_site_label_4
_geom_torsion
O1 C1 C2 C3 -179.5(2)
O1 C1 C2 C7 0.0(3)
C7 C2 C3 C4 2.1(3)
C1 C2 C3 C4 -178.3(2)
C2 C3 C4 C5 -0.4(3)
C2 C3 C4 N1 -179.8(2)
O2 N1 C4 C3 9.5(3)
O3 N1 C4 C3 -169.8(2)
O2 N1 C4 C5 -170.0(2)
O3 N1 C4 C5 10.7(3)
C3 C4 C5 O4 179.0(2)
N1 C4 C5 O4 -1.6(3)
C3 C4 C5 C6 -1.6(3)
N1 C4 C5 C6 177.8(2)
O4 C5 C6 C7 -178.7(2)
C4 C5 C6 C7 1.9(3)
C5 C6 C7 C2 -0.1(3)
C3 C2 C7 C6 -2.0(3)
C1 C2 C7 C6 178.5(2)
O5 C8 C9 C10 -179.1(2)
O5 C8 C9 C14 -0.3(3)
C14 C9 C10 C11 1.7(3)
C8 C9 C10 C11 -179.5(2)
C9 C10 C11 C12 -0.3(3)
C9 C10 C11 N2 -179.8(2)
O6 N2 C11 C10 9.2(3)
O7 N2 C11 C10 -171.1(2)
O6 N2 C11 C12 -170.3(2)
O7 N2 C11 C12 9.4(3)
C10 C11 C12 O8 179.6(2)
N2 C11 C12 O8 -0.9(3)
C10 C11 C12 C13 -1.6(3)
N2 C11 C12 C13 177.9(2)
O8 C12 C13 C14 -179.0(2)
C11 C12 C13 C14 2.1(3)
C12 C13 C14 C9 -0.8(3)
C10 C9 C14 C13 -1.2(3)
C8 C9 C14 C13 180.0(2)

loop_
_cod_related_entry_id
_cod_related_entry_database
_cod_related_entry_code
1 ChemSpider 17162
